data_9007480
loop_
_publ_author_name
'Baur, W. H.'

_publ_section_title
;
 On the crystal chemistry of salt hydrates.
 II. A neutron diffraction study of MgSO4*4H2O
;
_journal_issue 7
_journal_name_full 'Acta Crystallographica'
_journal_page_first 863
_journal_page_last 869
_journal_paper_doi 10.1107/S0365110X64002304
_journal_volume 17
_journal_year 1964
_chemical_compound_source Synthetic
_chemical_formula_sum 'H8 Mg O8 S'
_chemical_name_mineral Starkeyite
_space_group_IT_number 14
_symmetry_space_group_name_Hall '-P 2yn'
_symmetry_space_group_name_H-M 'P 1 21/n 1'
_cell_angle_alpha 90
_cell_angle_beta 90.85
_cell_angle_gamma 90
_cell_formula_units_Z 4
_cell_length_a 5.922
_cell_length_b 13.604
_cell_length_c 7.905
_cell_volume 636.780
_database_code_amcsd 0009287
_exptl_crystal_density_diffrn 2.007
_cod_depositor_comments
;
  Z value inserted to be consistent with given formula
                               Miguel.
;
_cod_original_formula_sum 'Mg S O8 H8'
_cod_database_code 9007480

loop_
_space_group_symop_operation_xyz
x,y,z
1/2+x,1/2-y,1/2+z
1/2-x,1/2+y,1/2-z
-x,-y,-z

loop_
_atom_site_aniso_label
_atom_site_aniso_U_11
_atom_site_aniso_U_22
_atom_site_aniso_U_33
_atom_site_aniso_U_12
_atom_site_aniso_U_13
_atom_site_aniso_U_23
Mg 0.01208 0.01313 0.01234 -0.00163 0.00379 0.00054
S 0.01172 0.01031 0.01044 -0.00082 -0.00972 0.00109
O1 0.01723 0.01219 0.01899 -0.00367 -0.01494 0.00163
O2 0.01936 0.01875 0.01329 0.00408 -0.00095 -0.00109
O3 0.01865 0.01781 0.01741 0.00204 0.00095 -0.00708
O4 0.02060 0.01125 0.02279 0.00122 0.01043 0.00163
O5 0.02327 0.02063 0.02057 0.00653 -0.00688 -0.00109
O6 0.02327 0.02531 0.02216 0.00612 -0.00972 -0.00163
O7 0.03375 0.02625 0.01994 0.01183 0.00545 -0.00054
O8 0.01741 0.01594 0.03038 0.00041 0.00237 -0.00054
H1 0.04299 0.03000 0.03450 0.01714 -0.00996 -0.00654
H2 0.02878 0.05438 0.03197 0.02163 -0.00451 -0.00763
H3 0.03801 0.07032 0.05602 0.01755 -0.00308 -0.01144
H4 0.06750 0.06375 0.08925 -0.04081 -0.02371 0.00763
H5 0.04050 0.03657 0.04083 -0.00367 0.00640 0.00327
H6 0.04530 0.05344 0.02627 0.00326 -0.00593 -0.00490
H7 0.02309 0.04875 0.03640 -0.00082 -0.00071 -0.01525
H8 0.02949 0.02813 0.02627 -0.00367 0.00759 -0.00545

loop_
_atom_site_label
_atom_site_fract_x
_atom_site_fract_y
_atom_site_fract_z
Mg 0.06910 0.10300 0.22160
S 0.19570 0.10700 0.82630
O1 0.00740 0.04600 0.76010
O2 0.24820 0.07740 0.00110
O3 0.39750 0.09130 0.72180
O4 0.12900 0.21060 0.81480
O5 0.35830 0.07400 0.35890
O6 0.77160 0.13950 0.09140
O7 0.89140 0.12820 0.44120
O8 0.17520 0.24820 0.22220
H1 0.37260 0.08510 0.47970
H2 0.45800 0.02320 0.32460
H3 0.68020 0.19040 0.14170
H4 0.68190 0.09430 0.03300
H5 0.80180 0.18550 0.45600
H6 0.92070 0.09800 0.55330
H7 0.31670 0.26450 0.27530
H8 0.57710 0.19380 0.72490

loop_
_cod_related_entry_id
_cod_related_entry_database
_cod_related_entry_code
1 AMCSD 0009287
